data_4036121
loop_
_publ_author_name
'Yang, Zheng'
'Hao, Wen-Juan'
'Xu, Hai-Wei'
'Wang, Shu-Liang'
'Jiang, Bo'
'Li, Guigen'
'Tu, Shu-Jiang'

_publ_section_title
;
 Base-promoted transannulation of heterocyclic enamines and
 2,3-epoxypropan-1-ones: regio- and stereoselective synthesis of fused
 pyridines and pyrroles.
;
_journal_issue 5
_journal_name_full 'The Journal of organic chemistry'
_journal_page_first 2781
_journal_page_last 2789
_journal_paper_doi 10.1021/acs.joc.5b00067
_journal_volume 80
_journal_year 2015
_chemical_formula_sum 'C19 H16 N2 O'
_chemical_formula_weight 288.34
_space_group_IT_number 14
_space_group_name_Hall '-P 2ybc'
_space_group_name_H-M_alt 'P 1 21/c 1'
_symmetry_cell_setting monoclinic
_symmetry_space_group_name_H-M 'P 1 21/c 1'
_atom_sites_solution_hydrogens geom
_atom_sites_solution_primary direct
_atom_sites_solution_secondary difmap
_audit_creation_method SHELXL-97
_cell_angle_alpha 90.00
_cell_angle_beta 120.842(3)
_cell_angle_gamma 90.00
_cell_formula_units_Z 4
_cell_length_a 10.6970(10)
_cell_length_b 12.8787(13)
_cell_length_c 12.8484(18)
_cell_measurement_reflns_used 435
_cell_measurement_temperature 293(2)
_cell_measurement_theta_max 49.6830
_cell_measurement_theta_min 4.8000
_cell_volume 1519.7(3)
_computing_cell_refinement 'Bruker FRAMBO'
_computing_data_collection 'Bruker FRAMBO'
_computing_data_reduction 'Bruker SAINT'
_computing_molecular_graphics 'Bruker SHELXTL'
_computing_publication_material 'Bruker SHELXTL'
_computing_structure_refinement 'SHELXL-97 (Sheldrick, 1997)'
_computing_structure_solution 'SHELXS-97 (Sheldrick, 1990)'
_diffrn_ambient_temperature 293(2)
_diffrn_measured_fraction_theta_full 0.999
_diffrn_measured_fraction_theta_max 1.000
_diffrn_measurement_device_type 'CCD area detector'
_diffrn_measurement_method 'phi and omega scans'
_diffrn_radiation_monochromator graphite
_diffrn_radiation_source 'fine-focus sealed tube'
_diffrn_radiation_type CuK\a
_diffrn_radiation_wavelength 1.54178
_diffrn_reflns_av_R_equivalents 0.0823
_diffrn_reflns_av_sigmaI/netI 0.1618
_diffrn_reflns_limit_h_max 9
_diffrn_reflns_limit_h_min -12
_diffrn_reflns_limit_k_max 8
_diffrn_reflns_limit_k_min -15
_diffrn_reflns_limit_l_max 14
_diffrn_reflns_limit_l_min -15
_diffrn_reflns_number 4969
_diffrn_reflns_theta_full 66.20
_diffrn_reflns_theta_max 66.20
_diffrn_reflns_theta_min 4.81
_exptl_absorpt_coefficient_mu 0.623
_exptl_absorpt_correction_T_max 0.9403
_exptl_absorpt_correction_T_min 0.8254
_exptl_absorpt_correction_type multi-scan
_exptl_absorpt_process_details sadabs
_exptl_crystal_colour white
_exptl_crystal_density_diffrn 1.260
_exptl_crystal_density_method 'not measured'
_exptl_crystal_description block
_exptl_crystal_F_000 608
_exptl_crystal_size_max 0.32
_exptl_crystal_size_mid 0.30
_exptl_crystal_size_min 0.10
_refine_diff_density_max 0.160
_refine_diff_density_min -0.168
_refine_diff_density_rms 0.036
_refine_ls_extinction_coef 0.00213(10)
_refine_ls_extinction_expression Fc^*^=kFc[1+0.001xFc^2^\l^3^/sin(2\q)]^-1/4^
_refine_ls_extinction_method SHELXL
_refine_ls_goodness_of_fit_ref 0.862
_refine_ls_hydrogen_treatment constr
_refine_ls_matrix_type full
_refine_ls_number_parameters 201
_refine_ls_number_reflns 2655
_refine_ls_number_restraints 0
_refine_ls_restrained_S_all 0.862
_refine_ls_R_factor_all 0.2088
_refine_ls_R_factor_gt 0.0692
_refine_ls_shift/su_max 0.000
_refine_ls_shift/su_mean 0.000
_refine_ls_structure_factor_coef Fsqd
_refine_ls_weighting_details 'calc w=1/[\s^2^(Fo^2^)+(0.0001P)^2^+0.0000P] where P=(Fo^2^+2Fc^2^)/3'
_refine_ls_weighting_scheme calc
_refine_ls_wR_factor_gt 0.0799
_refine_ls_wR_factor_ref 0.1281
_reflns_number_gt 760
_reflns_number_total 2655
_reflns_threshold_expression >2sigma(I)
_cod_data_source_file jo5b00067_si_003.cif
_cod_data_source_block 141027k
_cod_depositor_comments
;
The following automatic conversions were performed:

data item '_symmetry_cell_setting' value 'Monoclinic' was changed to
'monoclinic' in accordance with the
/home/saulius/struct/COD-crude-data/automatic-downloads/DataCite-retrospective/ACS/depositions/lib/dictionaries/cif_core.dic
dictionary named 'cif_core.dic' version 2.4.2 last updated on
2011-04-26.

Automatic conversion script
Id: cif_fix_values 6909 2019-04-08 15:41:33Z antanas 
;
_cod_original_sg_symbol_H-M P2(1)/c
_cod_database_code 4036121

loop_
_symmetry_equiv_pos_as_xyz
'x, y, z'
'-x, y+1/2, -z+1/2'
'-x, -y, -z'
'x, -y-1/2, z-1/2'

loop_
_atom_site_label
_atom_site_type_symbol
_atom_site_fract_x
_atom_site_fract_y
_atom_site_fract_z
_atom_site_U_iso_or_equiv
_atom_site_adp_type
_atom_site_occupancy
_atom_site_symmetry_multiplicity
_atom_site_calc_flag
_atom_site_refinement_flags
N1 N 0.0260(5) 0.5566(4) 0.1374(4) 0.0844(15) Uani 1 1 d .
H1 H 0.0761 0.5588 0.1023 0.101 Uiso 1 1 calc R
N2 N -0.0225(5) 0.6268(4) 0.3734(4) 0.0793(14) Uani 1 1 d .
O1 O -0.1620(4) 0.4517(3) -0.0004(3) 0.1048(15) Uani 1 1 d .
C1 C -0.1039(7) 0.5029(5) 0.0946(5) 0.0831(18) Uani 1 1 d .
C2 C -0.1546(6) 0.5166(4) 0.1800(5) 0.0823(17) Uani 1 1 d .
H2 H -0.2376 0.4889 0.1753 0.099 Uiso 1 1 calc R
C3 C -0.0534(6) 0.5788(5) 0.2672(5) 0.0758(17) Uani 1 1 d .
C4 C 0.0630(6) 0.6065(5) 0.2456(5) 0.0757(17) Uani 1 1 d .
C5 C 0.1615(6) 0.6697(4) 0.3292(5) 0.0718(16) Uani 1 1 d .
C6 C 0.1125(5) 0.6866(4) 0.4206(4) 0.0817(18) Uani 1 1 d .
H6A H 0.1857 0.6617 0.5002 0.098 Uiso 1 1 calc R
H6B H 0.0950 0.7597 0.4265 0.098 Uiso 1 1 calc R
C7 C 0.2890(6) 0.7199(5) 0.3399(5) 0.0730(16) Uani 1 1 d .
C8 C 0.3676(6) 0.7931(5) 0.4307(5) 0.0885(19) Uani 1 1 d .
H8 H 0.3378 0.8090 0.4853 0.106 Uiso 1 1 calc R
C9 C 0.4881(6) 0.8425(5) 0.4416(6) 0.101(2) Uani 1 1 d .
H9 H 0.5392 0.8899 0.5040 0.121 Uiso 1 1 calc R
C10 C 0.5337(7) 0.8221(5) 0.3603(6) 0.106(2) Uani 1 1 d .
H10 H 0.6143 0.8556 0.3666 0.127 Uiso 1 1 calc R
C11 C 0.4566(7) 0.7514(6) 0.2708(5) 0.111(3) Uani 1 1 d .
H11 H 0.4860 0.7376 0.2154 0.133 Uiso 1 1 calc R
C12 C 0.3366(6) 0.6991(5) 0.2586(5) 0.092(2) Uani 1 1 d .
H12 H 0.2880 0.6506 0.1970 0.110 Uiso 1 1 calc R
C13 C -0.1000(6) 0.6199(5) 0.4360(5) 0.0765(17) Uani 1 1 d .
C14 C -0.0517(6) 0.6724(5) 0.5425(5) 0.106(2) Uani 1 1 d .
H14 H 0.0314 0.7134 0.5738 0.127 Uiso 1 1 calc R
C15 C -0.1273(7) 0.6642(5) 0.6039(5) 0.098(2) Uani 1 1 d .
H15 H -0.0924 0.6991 0.6770 0.117 Uiso 1 1 calc R
C16 C -0.2506(6) 0.6068(5) 0.5598(6) 0.0851(19) Uani 1 1 d .
C17 C -0.2952(6) 0.5538(5) 0.4543(6) 0.103(2) Uani 1 1 d .
H17 H -0.3778 0.5122 0.4233 0.123 Uiso 1 1 calc R
C18 C -0.2215(6) 0.5599(5) 0.3918(5) 0.099(2) Uani 1 1 d .
H18 H -0.2549 0.5231 0.3200 0.119 Uiso 1 1 calc R
C19 C -0.3319(5) 0.6012(4) 0.6290(4) 0.103(2) Uani 1 1 d .
H19A H -0.3362 0.5304 0.6502 0.155 Uiso 1 1 calc R
H19B H -0.4290 0.6275 0.5788 0.155 Uiso 1 1 calc R
H19C H -0.2816 0.6423 0.7014 0.155 Uiso 1 1 calc R

loop_
_atom_site_aniso_label
_atom_site_aniso_U_11
_atom_site_aniso_U_22
_atom_site_aniso_U_33
_atom_site_aniso_U_23
_atom_site_aniso_U_13
_atom_site_aniso_U_12
N1 0.085(3) 0.101(4) 0.088(3) -0.007(3) 0.059(3) -0.013(3)
N2 0.071(3) 0.101(4) 0.085(3) -0.013(3) 0.053(3) -0.016(3)
O1 0.118(4) 0.132(4) 0.087(3) -0.033(3) 0.068(3) -0.038(3)
C1 0.094(5) 0.090(5) 0.078(4) -0.003(4) 0.054(4) -0.013(4)
C2 0.077(4) 0.095(5) 0.084(4) -0.002(4) 0.047(4) -0.009(4)
C3 0.077(4) 0.083(4) 0.075(4) 0.013(4) 0.046(4) 0.003(3)
C4 0.081(4) 0.083(4) 0.073(4) 0.009(3) 0.047(4) 0.003(3)
C5 0.080(4) 0.078(4) 0.071(4) 0.005(3) 0.049(3) 0.007(3)
C6 0.078(4) 0.095(5) 0.083(4) -0.005(4) 0.049(3) -0.007(4)
C7 0.070(4) 0.087(4) 0.075(4) 0.012(3) 0.046(3) 0.001(3)
C8 0.092(5) 0.093(5) 0.086(4) -0.005(4) 0.050(4) -0.007(4)
C9 0.082(5) 0.110(5) 0.105(5) -0.021(4) 0.044(4) -0.022(4)
C10 0.088(5) 0.125(6) 0.107(5) 0.006(5) 0.053(5) -0.013(5)
C11 0.089(5) 0.163(7) 0.101(5) -0.009(5) 0.064(4) -0.032(5)
C12 0.092(5) 0.104(5) 0.095(5) -0.007(4) 0.060(4) -0.012(4)
C13 0.075(4) 0.089(4) 0.076(4) 0.002(4) 0.047(4) 0.000(3)
C14 0.109(5) 0.133(6) 0.102(5) -0.030(5) 0.074(5) -0.041(5)
C15 0.108(5) 0.111(5) 0.099(5) -0.021(4) 0.070(5) -0.010(4)
C16 0.077(4) 0.103(5) 0.096(5) 0.003(4) 0.059(4) 0.002(4)
C17 0.094(5) 0.121(6) 0.111(5) -0.020(5) 0.066(4) -0.024(4)
C18 0.083(5) 0.141(6) 0.095(5) -0.020(4) 0.060(4) -0.013(4)
C19 0.102(5) 0.125(6) 0.115(5) 0.020(4) 0.080(4) 0.015(4)

loop_
_atom_type_symbol
_atom_type_description
_atom_type_scat_dispersion_real
_atom_type_scat_dispersion_imag
_atom_type_scat_source
C C 0.0181 0.0091 'International Tables Vol C Tables 4.2.6.8 and 6.1.1.4'
H H 0.0000 0.0000 'International Tables Vol C Tables 4.2.6.8 and 6.1.1.4'
N N 0.0311 0.0180 'International Tables Vol C Tables 4.2.6.8 and 6.1.1.4'
O O 0.0492 0.0322 'International Tables Vol C Tables 4.2.6.8 and 6.1.1.4'

loop_
_geom_angle_atom_site_label_1
_geom_angle_atom_site_label_2
_geom_angle_atom_site_label_3
_geom_angle
C1 N1 C4 109.9(5)
C1 N1 H1 125.0
C4 N1 H1 125.0
C3 N2 C13 128.3(5)
C3 N2 C6 109.4(4)
C13 N2 C6 122.3(5)
O1 C1 N1 123.4(6)
O1 C1 C2 127.8(6)
N1 C1 C2 108.8(5)
C3 C2 C1 104.3(5)
C3 C2 H2 127.9
C1 C2 H2 127.9
C2 C3 N2 140.5(6)
C2 C3 C4 112.9(6)
N2 C3 C4 106.6(5)
C5 C4 N1 142.4(6)
C5 C4 C3 113.5(6)
N1 C4 C3 104.2(5)
C4 C5 C7 131.8(5)
C4 C5 C6 105.5(5)
C7 C5 C6 122.7(5)
N2 C6 C5 105.1(4)
N2 C6 H6A 110.7
C5 C6 H6A 110.7
N2 C6 H6B 110.7
C5 C6 H6B 110.7
H6A C6 H6B 108.8
C8 C7 C12 117.2(6)
C8 C7 C5 120.9(5)
C12 C7 C5 121.8(6)
C9 C8 C7 121.8(6)
C9 C8 H8 119.1
C7 C8 H8 119.1
C8 C9 C10 120.5(6)
C8 C9 H9 119.7
C10 C9 H9 119.7
C11 C10 C9 117.9(7)
C11 C10 H10 121.0
C9 C10 H10 121.0
C10 C11 C12 123.0(6)
C10 C11 H11 118.5
C12 C11 H11 118.5
C11 C12 C7 119.5(6)
C11 C12 H12 120.3
C7 C12 H12 120.3
C18 C13 C14 119.2(6)
C18 C13 N2 120.5(5)
C14 C13 N2 120.3(6)
C13 C14 C15 119.9(6)
C13 C14 H14 120.1
C15 C14 H14 120.1
C16 C15 C14 121.8(6)
C16 C15 H15 119.1
C14 C15 H15 119.1
C15 C16 C17 117.2(6)
C15 C16 C19 120.2(6)
C17 C16 C19 122.6(6)
C16 C17 C18 122.2(6)
C16 C17 H17 118.9
C18 C17 H17 118.9
C13 C18 C17 119.7(6)
C13 C18 H18 120.1
C17 C18 H18 120.1
C16 C19 H19A 109.5
C16 C19 H19B 109.5
H19A C19 H19B 109.5
C16 C19 H19C 109.5
H19A C19 H19C 109.5
H19B C19 H19C 109.5

loop_
_geom_bond_atom_site_label_1
_geom_bond_atom_site_label_2
_geom_bond_distance
N1 C1 1.389(6)
N1 C4 1.392(6)
N1 H1 0.8600
N2 C3 1.375(6)
N2 C13 1.423(6)
N2 C6 1.466(5)
O1 C1 1.238(6)
C1 C2 1.463(7)
C2 C3 1.351(6)
C2 H2 0.9300
C3 C4 1.452(7)
C4 C5 1.328(6)
C5 C7 1.452(6)
C5 C6 1.527(6)
C6 H6A 0.9700
C6 H6B 0.9700
C7 C8 1.397(6)
C7 C12 1.403(6)
C8 C9 1.379(7)
C8 H8 0.9300
C9 C10 1.385(7)
C9 H9 0.9300
C10 C11 1.363(7)
C10 H10 0.9300
C11 C12 1.386(7)
C11 H11 0.9300
C12 H12 0.9300
C13 C18 1.361(7)
C13 C14 1.368(6)
C14 C15 1.393(7)
C14 H14 0.9300
C15 C16 1.356(7)
C15 H15 0.9300
C16 C17 1.367(7)
C16 C19 1.532(6)
C17 C18 1.386(6)
C17 H17 0.9300
C18 H18 0.9300
C19 H19A 0.9600
C19 H19B 0.9600
C19 H19C 0.9600

loop_
_geom_torsion_atom_site_label_1
_geom_torsion_atom_site_label_2
_geom_torsion_atom_site_label_3
_geom_torsion_atom_site_label_4
_geom_torsion
C4 N1 C1 O1 179.9(6)
C4 N1 C1 C2 -0.9(7)
O1 C1 C2 C3 -179.9(6)
N1 C1 C2 C3 0.9(7)
C1 C2 C3 N2 179.0(7)
C1 C2 C3 C4 -0.6(7)
C13 N2 C3 C2 3.5(12)
C6 N2 C3 C2 -179.1(7)
C13 N2 C3 C4 -176.8(5)
C6 N2 C3 C4 0.6(6)
C1 N1 C4 C5 -177.1(8)
C1 N1 C4 C3 0.5(6)
C2 C3 C4 C5 178.5(5)
N2 C3 C4 C5 -1.3(7)
C2 C3 C4 N1 0.1(7)
N2 C3 C4 N1 -179.7(4)
N1 C4 C5 C7 0.9(13)
C3 C4 C5 C7 -176.5(6)
N1 C4 C5 C6 178.8(7)
C3 C4 C5 C6 1.3(7)
C3 N2 C6 C5 0.2(6)
C13 N2 C6 C5 177.8(5)
C4 C5 C6 N2 -0.9(6)
C7 C5 C6 N2 177.2(5)
C4 C5 C7 C8 172.6(6)
C6 C5 C7 C8 -4.9(8)
C4 C5 C7 C12 -5.8(10)
C6 C5 C7 C12 176.6(5)
C12 C7 C8 C9 -0.8(9)
C5 C7 C8 C9 -179.3(6)
C7 C8 C9 C10 1.3(10)
C8 C9 C10 C11 -0.6(11)
C9 C10 C11 C12 -0.5(11)
C10 C11 C12 C7 1.0(11)
C8 C7 C12 C11 -0.4(9)
C5 C7 C12 C11 178.1(5)
C3 N2 C13 C18 0.0(10)
C6 N2 C13 C18 -177.1(5)
C3 N2 C13 C14 179.0(6)
C6 N2 C13 C14 1.9(9)
C18 C13 C14 C15 -0.3(10)
N2 C13 C14 C15 -179.3(6)
C13 C14 C15 C16 -1.3(11)
C14 C15 C16 C17 2.3(11)
C14 C15 C16 C19 -179.0(6)
C15 C16 C17 C18 -1.8(11)
C19 C16 C17 C18 179.5(6)
C14 C13 C18 C17 0.7(10)
N2 C13 C18 C17 179.8(6)
C16 C17 C18 C13 0.3(11)
